data_7222952
loop_
_publ_author_name
'Frank, U.'
'Schaefer, H.'
'Mueller, W.'

_publ_section_title
;
 Zur Kenntnis der Phase Li13 Si4
;
_journal_name_full
;
Zeitschrift fuer Naturforschung, Teil B. Anorganische Chemie, Organische 
Chemie (33,1978-41,1986)
;
_journal_page_first 10
_journal_page_last 13
_journal_volume 30
_journal_year 1975
_chemical_formula_sum 'Li13 Si4'
_space_group_IT_number 55
_symmetry_space_group_name_Hall '-P 2 2ab'
_symmetry_space_group_name_H-M 'P b a m'
_cell_angle_alpha 90
_cell_angle_beta 90
_cell_angle_gamma 90
_cell_formula_units_Z 2
_cell_length_a 7.99
_cell_length_b 15.21
_cell_length_c 4.43
_cell_volume 538.369
_citation_journal_id_ASTM ZNBAD2
_cod_data_source_file Frank_ZNBAD2_1975_1290.cif
_cod_data_source_block Li13Si4
_cod_original_cell_volume 538.3686
_cod_database_code 7222952

loop_
_symmetry_equiv_pos_as_xyz
x,y,z
-x,-y,z
x+1/2,-y+1/2,-z
-x+1/2,y+1/2,-z
-x,-y,-z
x,y,-z
-x-1/2,y-1/2,z
x-1/2,-y-1/2,z

loop_
_atom_site_label
_atom_site_type_symbol
_atom_site_fract_x
_atom_site_fract_y
_atom_site_fract_z
_atom_site_occupancy
_atom_site_U_iso_or_equiv
Li2 Li 0 0.5 0 1 0.0
Li5 Li 0.259 0.096 0.5 1 0.0
Li6 Li 0.411 0.255 0.5 1 0.0
Li1 Li 0.155 0.026 0 1 0.0
Si2 Si 0.4165 0.1601 0 1 0.0
Li4 Li 0.27 0.345 0 1 0.0
Li3 Li 0.094 0.195 0 1 0.0
Si1 Si 0.4263 0.4321 0.5 1 0.0
Li7 Li 0.094 0.395 0.5 1 0.0
